data_7036033
loop_
_publ_author_name
'Albertin, Gabriele'
'Antoniutti, Stefano'
'Bortoluzzi, Marco'
'Castro, Jes\'us'
'Marzaro, Lidia'

_publ_section_title
;
 Diazoalkane complexes of ruthenium with tris(pyrazolyl)borate and
 bis(pyrazolyl)acetate ligands.
;
_journal_issue 35
_journal_name_full 'Dalton transactions (Cambridge, England : 2003)'
_journal_page_first 15470
_journal_page_last 15480
_journal_paper_doi 10.1039/c5dt02113h
_journal_volume 44
_journal_year 2015
_chemical_formula_moiety 'C44 H46 B N8 O3 P2 Ru, C24 H20 B'
_chemical_formula_sum 'C68 H66 B2 N8 O3 P2 Ru'
_chemical_formula_weight 1227.91
_space_group_crystal_system triclinic
_space_group_IT_number 2
_space_group_name_Hall '-P 1'
_space_group_name_H-M_alt 'P -1'
_symmetry_space_group_name_Hall '-P 1'
_symmetry_space_group_name_H-M 'P -1'
_atom_sites_solution_hydrogens geom
_audit_creation_method SHELXL-2014/6
_audit_update_record
;
2015-06-03 deposited with the CCDC.
2015-07-17 downloaded from the CCDC.
;
_cell_angle_alpha 89.2778(18)
_cell_angle_beta 77.1894(17)
_cell_angle_gamma 79.0992(18)
_cell_formula_units_Z 2
_cell_length_a 9.8284(5)
_cell_length_b 17.4110(8)
_cell_length_c 19.4494(9)
_cell_measurement_reflns_used 9800
_cell_measurement_temperature 296(2)
_cell_measurement_theta_max 67.94
_cell_measurement_theta_min 3.43
_cell_volume 3185.3(3)
_computing_cell_refinement 'Bruker SAINT'
_computing_data_collection 'Bruker APEX2'
_computing_data_reduction 'Bruker SAINT'
_computing_molecular_graphics 'ORTEP-3 for Windows (Farrugia, 1997)'
_computing_structure_refinement 'SHELXL-2014/6 (Sheldrick, 2014)'
_computing_structure_solution 'SHELXS-97 (Sheldrick, 1990)'
_diffrn_ambient_temperature 296(2)
_diffrn_measured_fraction_theta_full 0.970
_diffrn_measured_fraction_theta_max 0.960
_diffrn_measurement_device_type 'Bruker CCD Smart 6000'
_diffrn_measurement_method '\f and \w scans'
_diffrn_radiation_monochromator 'Incoatec Quazar MX multilayer optics'
_diffrn_radiation_source 'Incoatec I\muS microsource'
_diffrn_radiation_type CuK\a
_diffrn_radiation_wavelength 1.54178
_diffrn_reflns_av_R_equivalents 0.0837
_diffrn_reflns_av_unetI/netI 0.0590
_diffrn_reflns_laue_measured_fraction_full 0.970
_diffrn_reflns_laue_measured_fraction_max 0.960
_diffrn_reflns_limit_h_max 11
_diffrn_reflns_limit_h_min -10
_diffrn_reflns_limit_k_max 20
_diffrn_reflns_limit_k_min -20
_diffrn_reflns_limit_l_max 23
_diffrn_reflns_limit_l_min -23
_diffrn_reflns_number 50476
_diffrn_reflns_point_group_measured_fraction_full 0.970
_diffrn_reflns_point_group_measured_fraction_max 0.960
_diffrn_reflns_theta_full 67.679
_diffrn_reflns_theta_max 68.576
_diffrn_reflns_theta_min 2.331
_exptl_absorpt_coefficient_mu 2.875
_exptl_absorpt_correction_T_max 0.7530
_exptl_absorpt_correction_T_min 0.5261
_exptl_absorpt_correction_type multi-scan
_exptl_absorpt_process_details 'SADABS V2014/2 (Bruker AXS Inc.)'
_exptl_crystal_colour red
_exptl_crystal_density_diffrn 1.280
_exptl_crystal_description plate
_exptl_crystal_F_000 1276
_exptl_crystal_size_max 0.163
_exptl_crystal_size_mid 0.060
_exptl_crystal_size_min 0.055
_refine_diff_density_max 1.635
_refine_diff_density_min -0.541
_refine_diff_density_rms 0.084
_refine_ls_extinction_method none
_refine_ls_goodness_of_fit_ref 1.071
_refine_ls_hydrogen_treatment constr
_refine_ls_matrix_type full
_refine_ls_number_parameters 761
_refine_ls_number_reflns 11258
_refine_ls_number_restraints 0
_refine_ls_restrained_S_all 1.071
_refine_ls_R_factor_all 0.0627
_refine_ls_R_factor_gt 0.0513
_refine_ls_shift/su_max 0.002
_refine_ls_shift/su_mean 0.000
_refine_ls_structure_factor_coef Fsqd
_refine_ls_weighting_details 'w=1/[\s^2^(Fo^2^)+(0.0842P)^2^+0.1393P] where P=(Fo^2^+2Fc^2^)/3'
_refine_ls_weighting_scheme calc
_refine_ls_wR_factor_gt 0.1327
_refine_ls_wR_factor_ref 0.1404
_reflns_Friedel_coverage 0.000
_reflns_number_gt 9302
_reflns_number_total 11258
_reflns_threshold_expression 'I > 2\s(I)'
_cod_data_source_file c5dt02113h2.cif
_cod_data_source_block superflip_sq
_cod_depositor_comments 'Adding full bibliography for 7036033.cif.'
_cod_database_code 7036033
_shelx_space_group_comment
;
The symmetry employed for this shelxl refinement is uniquely defined
by the following loop, which should always be used as a source of
symmetry information in preference to the above space-group names.
They are only intended as comments.
;
_shelx_estimated_absorpt_t_min 0.651
_shelx_estimated_absorpt_t_max 0.858
_shelxl_version_number 2014/6

loop_
_space_group_symop_operation_xyz
'x, y, z'
'-x, -y, -z'

loop_
_atom_site_label
_atom_site_type_symbol
_atom_site_fract_x
_atom_site_fract_y
_atom_site_fract_z
_atom_site_U_iso_or_equiv
_atom_site_adp_type
_atom_site_occupancy
_atom_site_site_symmetry_order
_atom_site_calc_flag
_atom_site_refinement_flags_posn
_atom_site_refinement_flags_adp
Ru Ru 0.35560(2) 0.76444(2) 0.23900(2) 0.04698(10) Uani 1 1 d . .
N1 N 0.1514(3) 0.74716(18) 0.25797(14) 0.0574(7) Uani 1 1 d . .
N2 N 0.0559(3) 0.76221(19) 0.30660(16) 0.0606(7) Uani 1 1 d . .
C1 C -0.0521(4) 0.7777(2) 0.35941(19) 0.0620(8) Uani 1 1 d . .
C11 C -0.0849(4) 0.7120(2) 0.4050(2) 0.0657(9) Uani 1 1 d . .
C12 C -0.1375(5) 0.7252(3) 0.4773(2) 0.0837(12) Uani 1 1 d . .
H12 H -0.1520 0.7754 0.4968 0.100 Uiso 1 1 calc R U
C13 C -0.1683(6) 0.6643(4) 0.5200(3) 0.0992(16) Uani 1 1 d . .
H13 H -0.2041 0.6736 0.5682 0.119 Uiso 1 1 calc R U
C14 C -0.1466(6) 0.5907(4) 0.4921(3) 0.1009(16) Uani 1 1 d . .
H14 H -0.1682 0.5499 0.5213 0.121 Uiso 1 1 calc R U
C15 C -0.0929(7) 0.5762(3) 0.4211(3) 0.1024(16) Uani 1 1 d . .
H15 H -0.0774 0.5257 0.4021 0.123 Uiso 1 1 calc R U
C16 C -0.0618(5) 0.6373(3) 0.3777(3) 0.0819(12) Uani 1 1 d . .
H16 H -0.0249 0.6274 0.3297 0.098 Uiso 1 1 calc R U
C21 C -0.1301(4) 0.8589(2) 0.3705(2) 0.0639(9) Uani 1 1 d . .
C22 C -0.2736(4) 0.8764(3) 0.4059(2) 0.0761(11) Uani 1 1 d . .
H22 H -0.3201 0.8363 0.4242 0.091 Uiso 1 1 calc R U
C23 C -0.3458(4) 0.9529(3) 0.4136(3) 0.0828(12) Uani 1 1 d . .
H23 H -0.4405 0.9633 0.4379 0.099 Uiso 1 1 calc R U
C24 C -0.2829(5) 1.0140(3) 0.3869(2) 0.0766(11) Uani 1 1 d . .
C25 C -0.1402(5) 0.9963(3) 0.3528(3) 0.0784(11) Uani 1 1 d . .
H25 H -0.0943 1.0367 0.3348 0.094 Uiso 1 1 calc R U
C26 C -0.0654(4) 0.9210(3) 0.3451(2) 0.0722(10) Uani 1 1 d . .
H26 H 0.0303 0.9113 0.3225 0.087 Uiso 1 1 calc R U
C27 C -0.3666(6) 1.0954(3) 0.3923(4) 0.1027(16) Uani 1 1 d . .
H27A H -0.4456 1.1003 0.4322 0.154 Uiso 1 1 calc R U
H27B H -0.4009 1.1067 0.3501 0.154 Uiso 1 1 calc R U
H27C H -0.3071 1.1315 0.3982 0.154 Uiso 1 1 calc R U
P2 P 0.43686(10) 0.64889(6) 0.28234(5) 0.0606(2) Uani 1 1 d . .
O23 O 0.5907(3) 0.60764(18) 0.24198(17) 0.0828(8) Uani 1 1 d . .
O22 O 0.3326(4) 0.59014(18) 0.28396(18) 0.0834(8) Uani 1 1 d . .
O21 O 0.4481(3) 0.64734(19) 0.36262(15) 0.0793(8) Uani 1 1 d . .
C61 C 0.5483(7) 0.6878(4) 0.3851(3) 0.1012(16) Uani 1 1 d . .
H61A H 0.5744 0.7259 0.3511 0.152 Uiso 1 1 calc R U
H61B H 0.6317 0.6507 0.3890 0.152 Uiso 1 1 calc R U
H61C H 0.5049 0.7136 0.4301 0.152 Uiso 1 1 calc R U
C62 C 0.3354(9) 0.5185(4) 0.3204(4) 0.134(3) Uani 1 1 d . .
H62A H 0.4319 0.4911 0.3143 0.201 Uiso 1 1 calc R U
H62B H 0.2813 0.4867 0.3018 0.201 Uiso 1 1 calc R U
H62C H 0.2948 0.5295 0.3698 0.201 Uiso 1 1 calc R U
C63 C 0.6751(7) 0.5383(4) 0.2619(4) 0.119(2) Uani 1 1 d . .
H63A H 0.6497 0.5335 0.3121 0.179 Uiso 1 1 calc R U
H63B H 0.7738 0.5413 0.2477 0.179 Uiso 1 1 calc R U
H63C H 0.6583 0.4934 0.2391 0.179 Uiso 1 1 calc R U
P1 P 0.40974(8) 0.71582(5) 0.12149(4) 0.04656(18) Uani 1 1 d . .
C31 C 0.5123(4) 0.6160(2) 0.10035(18) 0.0558(7) Uani 1 1 d . .
C32 C 0.6601(4) 0.6025(3) 0.0833(2) 0.0735(10) Uani 1 1 d . .
H32 H 0.7063 0.6448 0.0804 0.088 Uiso 1 1 calc R U
C33 C 0.7394(5) 0.5278(3) 0.0705(3) 0.0913(14) Uani 1 1 d . .
H33 H 0.8381 0.5203 0.0589 0.110 Uiso 1 1 calc R U
C34 C 0.6735(6) 0.4643(3) 0.0748(3) 0.0992(16) Uani 1 1 d . .
H34 H 0.7269 0.4139 0.0660 0.119 Uiso 1 1 calc R U
C35 C 0.5278(7) 0.4766(3) 0.0923(4) 0.1024(17) Uani 1 1 d . .
H35 H 0.4823 0.4340 0.0958 0.123 Uiso 1 1 calc R U
C36 C 0.4475(5) 0.5515(2) 0.1050(3) 0.0774(11) Uani 1 1 d . .
H36 H 0.3488 0.5586 0.1167 0.093 Uiso 1 1 calc R U
C41 C 0.2505(3) 0.71625(19) 0.08625(18) 0.0531(7) Uani 1 1 d . .
C42 C 0.2257(4) 0.7573(2) 0.0280(2) 0.0652(9) Uani 1 1 d . .
H42 H 0.2926 0.7854 0.0043 0.078 Uiso 1 1 calc R U
C43 C 0.1027(5) 0.7579(3) 0.0037(2) 0.0793(11) Uani 1 1 d . .
H43 H 0.0883 0.7859 -0.0359 0.095 Uiso 1 1 calc R U
C44 C 0.0026(5) 0.7172(3) 0.0383(3) 0.0821(12) Uani 1 1 d . .
H44 H -0.0804 0.7180 0.0227 0.098 Uiso 1 1 calc R U
C45 C 0.0257(4) 0.6755(3) 0.0959(3) 0.0755(11) Uani 1 1 d . .
H45 H -0.0410 0.6467 0.1184 0.091 Uiso 1 1 calc R U
C46 C 0.1468(4) 0.6753(2) 0.1214(2) 0.0619(8) Uani 1 1 d . .
H46 H 0.1593 0.6481 0.1617 0.074 Uiso 1 1 calc R U
C51 C 0.5136(4) 0.7708(2) 0.05510(17) 0.0550(7) Uani 1 1 d . .
C52 C 0.5292(4) 0.8459(2) 0.0699(2) 0.0665(9) Uani 1 1 d . .
H52 H 0.4902 0.8684 0.1148 0.080 Uiso 1 1 calc R U
C53 C 0.6029(6) 0.8875(3) 0.0182(3) 0.0953(16) Uani 1 1 d . .
H53 H 0.6131 0.9378 0.0287 0.114 Uiso 1 1 calc R U
C54 C 0.6603(7) 0.8558(4) -0.0477(3) 0.1053(18) Uani 1 1 d . .
H54 H 0.7085 0.8845 -0.0821 0.126 Uiso 1 1 calc R U
C55 C 0.6471(6) 0.7815(4) -0.0633(2) 0.0951(16) Uani 1 1 d . .
H55 H 0.6878 0.7591 -0.1081 0.114 Uiso 1 1 calc R U
C56 C 0.5723(5) 0.7400(3) -0.0117(2) 0.0726(10) Uani 1 1 d . .
H56 H 0.5617 0.6899 -0.0228 0.087 Uiso 1 1 calc R U
B1 B 0.4057(4) 0.9304(3) 0.2845(2) 0.0607(9) Uani 1 1 d . .
H1 H 0.4243 0.9808 0.2981 0.073 Uiso 1 1 calc R U
N11 N 0.5489(3) 0.80090(17) 0.22775(14) 0.0530(6) Uani 1 1 d . .
N12 N 0.5457(3) 0.87560(18) 0.24887(15) 0.0581(7) Uani 1 1 d . .
C71 C 0.6782(4) 0.8896(3) 0.2347(2) 0.0746(11) Uani 1 1 d . .
H71 H 0.7039 0.9365 0.2439 0.090 Uiso 1 1 calc R U
C72 C 0.7694(4) 0.8238(3) 0.2047(2) 0.0789(12) Uani 1 1 d . .
H72 H 0.8677 0.8169 0.1898 0.095 Uiso 1 1 calc R U
C73 C 0.6855(4) 0.7694(3) 0.2011(2) 0.0657(9) Uani 1 1 d . .
H73 H 0.7188 0.7185 0.1828 0.079 Uiso 1 1 calc R U
N13 N 0.2684(3) 0.87910(16) 0.20704(14) 0.0525(6) Uani 1 1 d . .
N14 N 0.3055(3) 0.94209(18) 0.23271(16) 0.0599(7) Uani 1 1 d . .
C74 C 0.2341(5) 1.0069(2) 0.2103(2) 0.0749(10) Uani 1 1 d . .
H74 H 0.2399 1.0579 0.2213 0.090 Uiso 1 1 calc R U
C75 C 0.1522(5) 0.9864(3) 0.1694(3) 0.0787(11) Uani 1 1 d . .
H75 H 0.0922 1.0197 0.1464 0.094 Uiso 1 1 calc R U
C76 C 0.1759(4) 0.9055(2) 0.1686(2) 0.0627(8) Uani 1 1 d . .
H76 H 0.1331 0.8745 0.1447 0.075 Uiso 1 1 calc R U
N15 N 0.3024(3) 0.81889(19) 0.34210(14) 0.0602(7) Uani 1 1 d . .
N16 N 0.3325(3) 0.8908(2) 0.34907(16) 0.0648(7) Uani 1 1 d . .
C77 C 0.2818(5) 0.9163(3) 0.4164(2) 0.0816(12) Uani 1 1 d . .
H77 H 0.2883 0.9644 0.4344 0.098 Uiso 1 1 calc R U
C78 C 0.2198(5) 0.8613(4) 0.4538(2) 0.0907(15) Uani 1 1 d . .
H78 H 0.1763 0.8636 0.5015 0.109 Uiso 1 1 calc R U
C79 C 0.2352(4) 0.8005(3) 0.4056(2) 0.0760(11) Uani 1 1 d . .
H79 H 0.2032 0.7538 0.4161 0.091 Uiso 1 1 calc R U
B2 B 0.9122(4) 0.2931(2) 0.2719(2) 0.0565(8) Uani 1 1 d . .
C11B C 0.8291(4) 0.2436(2) 0.22894(19) 0.0590(8) Uani 1 1 d . .
C12B C 0.8576(5) 0.1638(3) 0.2199(2) 0.0774(11) Uani 1 1 d . .
H12B H 0.9322 0.1350 0.2371 0.093 Uiso 1 1 calc R U
C13B C 0.7789(7) 0.1237(3) 0.1859(3) 0.0981(16) Uani 1 1 d . .
H13B H 0.8013 0.0694 0.1813 0.118 Uiso 1 1 calc R U
C14B C 0.6698(6) 0.1640(4) 0.1595(3) 0.0987(16) Uani 1 1 d . .
H14B H 0.6168 0.1375 0.1374 0.118 Uiso 1 1 calc R U
C15B C 0.6394(6) 0.2435(4) 0.1660(3) 0.0897(14) Uani 1 1 d . .
H15B H 0.5660 0.2718 0.1477 0.108 Uiso 1 1 calc R U
C16B C 0.7173(5) 0.2821(3) 0.1996(2) 0.0738(10) Uani 1 1 d . .
H16B H 0.6948 0.3364 0.2031 0.089 Uiso 1 1 calc R U
C21B C 0.9794(4) 0.3583(2) 0.22001(19) 0.0578(8) Uani 1 1 d . .
C22B C 1.0091(5) 0.3501(3) 0.1478(2) 0.0800(12) Uani 1 1 d . .
H22B H 0.9828 0.3083 0.1281 0.096 Uiso 1 1 calc R U
C23B C 1.0761(6) 0.4009(3) 0.1024(2) 0.0881(14) Uani 1 1 d . .
H23B H 1.0947 0.3921 0.0538 0.106 Uiso 1 1 calc R U
C24B C 1.1142(5) 0.4628(3) 0.1289(2) 0.0791(11) Uani 1 1 d . .
H24B H 1.1603 0.4967 0.0991 0.095 Uiso 1 1 calc R U
C25B C 1.0839(7) 0.4746(3) 0.1996(3) 0.1000(17) Uani 1 1 d . .
H25B H 1.1079 0.5176 0.2184 0.120 Uiso 1 1 calc R U
C26B C 1.0177(6) 0.4237(3) 0.2446(3) 0.0867(13) Uani 1 1 d . .
H26B H 0.9983 0.4338 0.2930 0.104 Uiso 1 1 calc R U
C31B C 0.8012(4) 0.3352(2) 0.3443(2) 0.0668(9) Uani 1 1 d . .
C32B C 0.6567(5) 0.3444(4) 0.3590(3) 0.0927(15) Uani 1 1 d . .
H32B H 0.6140 0.3253 0.3264 0.111 Uiso 1 1 calc R U
C33B C 0.5685(6) 0.3820(5) 0.4223(3) 0.120(2) Uani 1 1 d . .
H33B H 0.4701 0.3895 0.4293 0.144 Uiso 1 1 calc R U
C34B C 0.6266(8) 0.4064(4) 0.4712(3) 0.115(2) Uani 1 1 d . .
H34B H 0.5685 0.4323 0.5118 0.137 Uiso 1 1 calc R U
C35B C 0.7750(8) 0.3937(3) 0.4623(3) 0.1062(18) Uani 1 1 d . .
H35B H 0.8162 0.4080 0.4976 0.127 Uiso 1 1 calc R U
C36B C 0.8580(6) 0.3592(3) 0.3995(3) 0.0894(13) Uani 1 1 d . .
H36B H 0.9563 0.3513 0.3931 0.107 Uiso 1 1 calc R U
C41B C 1.0413(4) 0.2355(2) 0.29924(19) 0.0586(8) Uani 1 1 d . .
C42B C 1.0118(4) 0.1832(2) 0.3530(2) 0.0706(9) Uani 1 1 d . .
H42B H 0.9174 0.1792 0.3704 0.085 Uiso 1 1 calc R U
C43B C 1.1135(5) 0.1374(3) 0.3816(3) 0.0791(11) Uani 1 1 d . .
H43B H 1.0873 0.1027 0.4166 0.095 Uiso 1 1 calc R U
C44B C 1.2525(5) 0.1425(3) 0.3591(3) 0.0863(13) Uani 1 1 d . .
H44B H 1.3213 0.1128 0.3795 0.104 Uiso 1 1 calc R U
C45B C 1.2900(5) 0.1919(3) 0.3057(3) 0.0878(13) Uani 1 1 d . .
H45B H 1.3850 0.1951 0.2893 0.105 Uiso 1 1 calc R U
C46B C 1.1862(4) 0.2372(3) 0.2762(2) 0.0740(10) Uani 1 1 d . .
H46B H 1.2142 0.2699 0.2397 0.089 Uiso 1 1 calc R U

loop_
_atom_site_aniso_label
_atom_site_aniso_U_11
_atom_site_aniso_U_22
_atom_site_aniso_U_33
_atom_site_aniso_U_23
_atom_site_aniso_U_13
_atom_site_aniso_U_12
Ru 0.04471(15) 0.05153(16) 0.04433(15) 0.00702(9) -0.00790(9) -0.01104(9)
N1 0.0554(16) 0.0628(18) 0.0507(16) 0.0051(12) -0.0034(12) -0.0131(12)
N2 0.0574(17) 0.0672(19) 0.0578(17) -0.0009(13) -0.0077(14) -0.0196(13)
C1 0.0509(19) 0.078(2) 0.059(2) -0.0067(17) -0.0048(14) -0.0233(16)
C11 0.057(2) 0.076(3) 0.065(2) 0.0017(18) -0.0076(15) -0.0223(16)
C12 0.090(3) 0.098(3) 0.064(2) -0.003(2) -0.008(2) -0.032(2)
C13 0.099(4) 0.125(5) 0.070(3) 0.017(3) -0.005(2) -0.028(3)
C14 0.101(4) 0.095(4) 0.099(4) 0.029(3) -0.003(3) -0.024(3)
C15 0.114(4) 0.071(3) 0.111(4) 0.007(3) 0.002(3) -0.023(3)
C16 0.087(3) 0.075(3) 0.078(3) -0.004(2) -0.001(2) -0.022(2)
C21 0.057(2) 0.071(2) 0.063(2) -0.0073(17) -0.0069(14) -0.0168(16)
C22 0.063(2) 0.084(3) 0.079(3) -0.011(2) -0.0012(18) -0.026(2)
C23 0.051(2) 0.102(4) 0.089(3) -0.021(2) -0.0037(18) -0.013(2)
C24 0.064(2) 0.085(3) 0.081(3) -0.014(2) -0.0202(18) -0.0097(19)
C25 0.066(2) 0.066(3) 0.104(3) 0.001(2) -0.018(2) -0.0169(18)
C26 0.054(2) 0.079(3) 0.084(3) 0.000(2) -0.0092(17) -0.0219(17)
C27 0.075(3) 0.100(4) 0.130(5) -0.009(3) -0.030(3) 0.000(2)
P2 0.0664(5) 0.0591(5) 0.0585(5) 0.0169(4) -0.0193(4) -0.0125(4)
O23 0.0811(19) 0.0744(19) 0.0838(19) 0.0189(15) -0.0210(14) 0.0097(14)
O22 0.104(2) 0.0683(18) 0.092(2) 0.0307(15) -0.0382(17) -0.0338(15)
O21 0.092(2) 0.086(2) 0.0684(17) 0.0272(14) -0.0310(14) -0.0243(15)
C61 0.105(4) 0.125(5) 0.094(3) 0.019(3) -0.056(3) -0.034(3)
C62 0.166(7) 0.101(4) 0.169(7) 0.074(5) -0.079(5) -0.068(4)
C63 0.115(5) 0.091(4) 0.136(5) 0.028(4) -0.037(4) 0.028(3)
P1 0.0441(4) 0.0490(4) 0.0476(4) 0.0056(3) -0.0069(3) -0.0156(3)
C31 0.0559(19) 0.0557(19) 0.0525(18) 0.0010(14) -0.0048(13) -0.0112(13)
C32 0.059(2) 0.072(3) 0.081(3) 0.003(2) -0.0016(17) -0.0078(17)
C33 0.067(3) 0.092(4) 0.095(3) 0.003(3) 0.000(2) 0.013(2)
C34 0.104(4) 0.069(3) 0.105(4) -0.008(3) -0.010(3) 0.018(3)
C35 0.112(4) 0.050(3) 0.140(5) -0.001(3) -0.024(3) -0.009(2)
C36 0.067(2) 0.058(2) 0.106(3) 0.000(2) -0.014(2) -0.0141(17)
C41 0.0498(17) 0.0507(18) 0.0588(19) -0.0059(14) -0.0092(13) -0.0131(13)
C42 0.063(2) 0.073(2) 0.064(2) 0.0018(17) -0.0197(16) -0.0171(16)
C43 0.074(3) 0.095(3) 0.075(3) 0.000(2) -0.031(2) -0.012(2)
C44 0.058(2) 0.101(3) 0.092(3) -0.020(3) -0.024(2) -0.017(2)
C45 0.052(2) 0.079(3) 0.095(3) -0.020(2) -0.0053(18) -0.0228(17)
C46 0.0512(19) 0.063(2) 0.071(2) -0.0055(17) -0.0054(14) -0.0189(14)
C51 0.0517(18) 0.064(2) 0.0526(18) 0.0111(15) -0.0104(13) -0.0226(14)
C52 0.073(2) 0.067(2) 0.064(2) 0.0128(17) -0.0121(16) -0.0286(17)
C53 0.115(4) 0.092(3) 0.090(3) 0.031(3) -0.016(3) -0.058(3)
C54 0.120(4) 0.129(5) 0.078(3) 0.039(3) -0.007(3) -0.071(4)
C55 0.090(3) 0.139(5) 0.055(2) 0.014(3) -0.001(2) -0.038(3)
C56 0.074(2) 0.091(3) 0.055(2) 0.0064(19) -0.0064(16) -0.032(2)
B1 0.060(2) 0.060(2) 0.062(2) -0.0104(18) -0.0144(16) -0.0118(17)
N11 0.0465(14) 0.0588(17) 0.0533(15) 0.0009(12) -0.0106(10) -0.0101(11)
N12 0.0544(16) 0.0643(18) 0.0574(16) -0.0055(13) -0.0109(11) -0.0168(12)
C71 0.066(2) 0.086(3) 0.076(3) -0.011(2) -0.0099(18) -0.031(2)
C72 0.051(2) 0.099(3) 0.087(3) -0.014(2) -0.0053(18) -0.0240(19)
C73 0.0504(19) 0.075(2) 0.068(2) -0.0048(18) -0.0072(15) -0.0101(15)
N13 0.0533(15) 0.0496(15) 0.0535(15) 0.0005(11) -0.0119(11) -0.0069(11)
N14 0.0627(17) 0.0551(17) 0.0619(17) 0.0003(13) -0.0149(12) -0.0098(12)
C74 0.093(3) 0.051(2) 0.080(3) 0.0012(18) -0.024(2) -0.0059(18)
C75 0.095(3) 0.058(2) 0.084(3) 0.0037(19) -0.034(2) 0.0024(19)
C76 0.065(2) 0.057(2) 0.067(2) 0.0046(16) -0.0217(16) -0.0061(15)
N15 0.0601(17) 0.074(2) 0.0451(15) -0.0065(13) -0.0076(11) -0.0130(13)
N16 0.0585(17) 0.078(2) 0.0564(17) -0.0091(14) -0.0127(12) -0.0083(14)
C77 0.069(3) 0.113(4) 0.061(2) -0.024(2) -0.0123(18) -0.015(2)
C78 0.077(3) 0.146(5) 0.050(2) -0.012(2) -0.0041(18) -0.031(3)
C79 0.065(2) 0.117(4) 0.047(2) 0.008(2) -0.0085(15) -0.026(2)
B2 0.053(2) 0.054(2) 0.057(2) 0.0007(16) -0.0039(15) -0.0080(15)
C11B 0.0579(19) 0.062(2) 0.0563(19) 0.0043(15) -0.0061(14) -0.0178(15)
C12B 0.092(3) 0.062(3) 0.085(3) 0.001(2) -0.029(2) -0.020(2)
C13B 0.122(4) 0.074(3) 0.112(4) -0.001(3) -0.041(3) -0.038(3)
C14B 0.100(4) 0.119(5) 0.098(4) 0.007(3) -0.036(3) -0.055(3)
C15B 0.081(3) 0.115(4) 0.085(3) 0.017(3) -0.033(2) -0.033(3)
C16B 0.070(2) 0.080(3) 0.076(3) 0.012(2) -0.0226(18) -0.0180(19)
C21B 0.0531(18) 0.056(2) 0.061(2) -0.0027(15) -0.0055(14) -0.0100(13)
C22B 0.100(3) 0.078(3) 0.065(2) -0.003(2) -0.001(2) -0.045(2)
C23B 0.100(3) 0.102(4) 0.065(2) 0.001(2) 0.005(2) -0.050(3)
C24B 0.088(3) 0.074(3) 0.078(3) 0.006(2) -0.006(2) -0.038(2)
C25B 0.136(5) 0.086(3) 0.091(4) 0.000(3) -0.016(3) -0.065(3)
C26B 0.120(4) 0.079(3) 0.069(3) -0.006(2) -0.014(2) -0.045(3)
C31B 0.068(2) 0.056(2) 0.066(2) 0.0055(17) 0.0008(16) -0.0063(15)
C32B 0.066(3) 0.123(4) 0.072(3) 0.012(3) 0.0016(19) 0.003(2)
C33B 0.083(4) 0.156(6) 0.086(4) 0.029(4) 0.013(3) 0.025(3)
C34B 0.140(6) 0.096(4) 0.070(3) 0.005(3) 0.022(3) 0.019(3)
C35B 0.140(5) 0.090(4) 0.074(3) -0.016(3) 0.007(3) -0.021(3)
C36B 0.096(3) 0.094(3) 0.073(3) -0.015(2) -0.003(2) -0.024(2)
C41B 0.0575(19) 0.056(2) 0.0592(19) -0.0079(15) -0.0084(14) -0.0084(14)
C42B 0.063(2) 0.067(2) 0.081(3) 0.0077(19) -0.0173(17) -0.0113(16)
C43B 0.086(3) 0.070(3) 0.080(3) 0.004(2) -0.026(2) -0.003(2)
C44B 0.078(3) 0.081(3) 0.098(3) -0.015(3) -0.035(2) 0.009(2)
C45B 0.055(2) 0.096(3) 0.103(3) -0.016(3) -0.012(2) 0.002(2)
C46B 0.055(2) 0.081(3) 0.078(3) -0.006(2) -0.0036(17) -0.0052(17)

loop_
_atom_type_symbol
_atom_type_description
_atom_type_scat_dispersion_real
_atom_type_scat_dispersion_imag
_atom_type_scat_source
C C 0.0181 0.0091 'International Tables Vol C Tables 4.2.6.8 and 6.1.1.4'
H H 0.0000 0.0000 'International Tables Vol C Tables 4.2.6.8 and 6.1.1.4'
B B 0.0090 0.0039 'International Tables Vol C Tables 4.2.6.8 and 6.1.1.4'
N N 0.0311 0.0180 'International Tables Vol C Tables 4.2.6.8 and 6.1.1.4'
O O 0.0492 0.0322 'International Tables Vol C Tables 4.2.6.8 and 6.1.1.4'
P P 0.2955 0.4335 'International Tables Vol C Tables 4.2.6.8 and 6.1.1.4'
Ru Ru 0.0552 3.2960 'International Tables Vol C Tables 4.2.6.8 and 6.1.1.4'

loop_
_geom_angle_atom_site_label_1
_geom_angle_atom_site_label_2
_geom_angle_atom_site_label_3
_geom_angle
N1 Ru N11 170.17(11)
N1 Ru N15 86.91(12)
N11 Ru N15 85.73(11)
N1 Ru N13 84.80(11)
N11 Ru N13 87.97(11)
N15 Ru N13 84.08(11)
N1 Ru P2 93.64(9)
N11 Ru P2 92.98(8)
N15 Ru P2 90.90(9)
N13 Ru P2 174.81(8)
N1 Ru P1 93.58(8)
N11 Ru P1 93.17(8)
N15 Ru P1 174.86(9)
N13 Ru P1 90.87(8)
P2 Ru P1 94.17(3)
N2 N1 Ru 132.5(3)
N1 N2 C1 178.2(4)
N2 C1 C21 117.8(3)
N2 C1 C11 116.9(4)
C21 C1 C11 125.2(3)
C16 C11 C12 118.7(4)
C16 C11 C1 121.2(4)
C12 C11 C1 120.0(4)
C13 C12 C11 120.3(5)
C14 C13 C12 120.3(5)
C13 C14 C15 120.3(5)
C14 C15 C16 119.6(5)
C11 C16 C15 120.6(5)
C26 C21 C22 117.5(4)
C26 C21 C1 121.3(3)
C22 C21 C1 121.2(4)
C23 C22 C21 120.1(4)
C24 C23 C22 122.3(4)
C23 C24 C25 117.2(4)
C23 C24 C27 120.8(4)
C25 C24 C27 121.9(5)
C26 C25 C24 121.7(4)
C25 C26 C21 121.1(4)
O22 P2 O23 108.6(2)
O22 P2 O21 99.83(16)
O23 P2 O21 103.16(17)
O22 P2 Ru 111.63(12)
O23 P2 Ru 114.35(11)
O21 P2 Ru 117.90(13)
C63 O23 P2 126.8(4)
C62 O22 P2 126.5(4)
C61 O21 P2 119.8(3)
C31 P1 C51 100.48(16)
C31 P1 C41 103.49(16)
C51 P1 C41 101.98(15)
C31 P1 Ru 119.07(11)
C51 P1 Ru 116.49(12)
C41 P1 Ru 113.02(11)
C36 C31 C32 117.5(4)
C36 C31 P1 122.0(3)
C32 C31 P1 120.3(3)
C33 C32 C31 121.3(4)
C34 C33 C32 120.5(5)
C35 C34 C33 118.9(4)
C34 C35 C36 120.9(5)
C35 C36 C31 120.8(4)
C42 C41 C46 118.0(3)
C42 C41 P1 122.9(3)
C46 C41 P1 119.0(3)
C41 C42 C43 121.5(4)
C44 C43 C42 119.9(4)
C45 C44 C43 119.5(4)
C44 C45 C46 121.2(4)
C45 C46 C41 119.8(4)
C56 C51 C52 118.0(3)
C56 C51 P1 120.7(3)
C52 C51 P1 121.2(3)
C53 C52 C51 120.2(4)
C54 C53 C52 120.8(5)
C53 C54 C55 120.0(4)
C54 C55 C56 119.3(5)
C51 C56 C55 121.7(4)
N16 B1 N12 109.0(3)
N16 B1 N14 107.1(3)
N12 B1 N14 108.8(3)
C73 N11 N12 106.6(3)
C73 N11 Ru 135.7(3)
N12 N11 Ru 117.7(2)
C71 N12 N11 109.2(3)
C71 N12 B1 128.9(3)
N11 N12 B1 121.9(3)
N12 C71 C72 108.8(4)
C71 C72 C73 105.7(4)
N11 C73 C72 109.8(4)
C76 N13 N14 107.2(3)
C76 N13 Ru 134.4(2)
N14 N13 Ru 118.3(2)
C74 N14 N13 108.9(3)
C74 N14 B1 131.2(3)
N13 N14 B1 119.6(3)
N14 C74 C75 108.7(4)
C74 C75 C76 105.7(4)
N13 C76 C75 109.5(3)
C79 N15 N16 106.9(3)
C79 N15 Ru 134.6(3)
N16 N15 Ru 118.5(2)
C77 N16 N15 108.8(3)
C77 N16 B1 131.1(4)
N15 N16 B1 120.0(3)
N16 C77 C78 109.3(4)
C77 C78 C79 105.1(4)
N15 C79 C78 109.9(4)
C11B B2 C21B 109.5(3)
C11B B2 C41B 111.6(3)
C21B B2 C41B 108.9(3)
C11B B2 C31B 109.9(3)
C21B B2 C31B 111.3(3)
C41B B2 C31B 105.6(3)
C12B C11B C16B 114.6(4)
C12B C11B B2 124.7(4)
C16B C11B B2 120.7(4)
C11B C12B C13B 122.7(5)
C14B C13B C12B 120.2(5)
C15B C14B C13B 119.1(4)
C14B C15B C16B 120.0(5)
C15B C16B C11B 123.3(5)
C22B C21B C26B 114.1(4)
C22B C21B B2 122.3(3)
C26B C21B B2 123.6(3)
C21B C22B C23B 123.8(4)
C24B C23B C22B 119.9(4)
C23B C24B C25B 118.6(4)
C24B C25B C26B 121.3(4)
C25B C26B C21B 122.3(4)
C32B C31B C36B 114.9(4)
C32B C31B B2 126.1(4)
C36B C31B B2 118.8(4)
C31B C32B C33B 122.6(6)
C34B C33B C32B 120.0(6)
C33B C34B C35B 120.7(5)
C36B C35B C34B 118.0(6)
C35B C36B C31B 123.5(5)
C42B C41B C46B 113.9(4)
C42B C41B B2 120.9(3)
C46B C41B B2 125.0(3)
C43B C42B C41B 124.0(4)
C44B C43B C42B 120.3(5)
C43B C44B C45B 119.1(4)
C44B C45B C46B 120.2(4)
C45B C46B C41B 122.5(4)

loop_
_geom_bond_atom_site_label_1
_geom_bond_atom_site_label_2
_geom_bond_distance
Ru N1 2.038(3)
Ru N11 2.080(3)
Ru N15 2.142(3)
Ru N13 2.160(3)
Ru P2 2.2458(9)
Ru P1 2.3585(8)
N1 N2 1.168(4)
N2 C1 1.292(5)
C1 C21 1.469(6)
C1 C11 1.477(6)
C11 C16 1.372(6)
C11 C12 1.391(6)
C12 C13 1.377(7)
C13 C14 1.357(9)
C14 C15 1.374(9)
C15 C16 1.385(7)
C21 C26 1.387(6)
C21 C22 1.403(6)
C22 C23 1.378(7)
C23 C24 1.371(7)
C24 C25 1.388(6)
C24 C27 1.489(7)
C25 C26 1.370(6)
P2 O22 1.575(3)
P2 O23 1.579(3)
P2 O21 1.589(3)
O23 C63 1.431(6)
O22 C62 1.426(6)
O21 C61 1.456(6)
P1 C31 1.837(4)
P1 C51 1.838(3)
P1 C41 1.841(3)
C31 C36 1.386(5)
C31 C32 1.390(5)
C32 C33 1.378(7)
C33 C34 1.376(8)
C34 C35 1.372(8)
C35 C36 1.384(7)
C41 C42 1.375(5)
C41 C46 1.403(5)
C42 C43 1.390(6)
C43 C44 1.371(7)
C44 C45 1.364(7)
C45 C46 1.388(6)
C51 C56 1.371(6)
C51 C52 1.387(5)
C52 C53 1.385(5)
C53 C54 1.357(8)
C54 C55 1.368(8)
C55 C56 1.387(6)
B1 N16 1.528(5)
B1 N12 1.543(5)
B1 N14 1.545(5)
N11 C73 1.339(5)
N11 N12 1.362(4)
N12 C71 1.338(5)
C71 C72 1.361(7)
C72 C73 1.380(6)
N13 C76 1.315(5)
N13 N14 1.353(4)
N14 C74 1.334(5)
C74 C75 1.345(6)
C75 C76 1.384(6)
N15 C79 1.332(5)
N15 N16 1.355(5)
N16 C77 1.342(5)
C77 C78 1.351(8)
C78 C79 1.386(7)
B2 C11B 1.642(5)
B2 C21B 1.643(5)
B2 C41B 1.644(5)
B2 C31B 1.659(5)
C11B C12B 1.369(6)
C11B C16B 1.404(6)
C12B C13B 1.402(7)
C13B C14B 1.362(8)
C14B C15B 1.361(8)
C15B C16B 1.375(7)
C21B C22B 1.373(6)
C21B C26B 1.387(6)
C22B C23B 1.393(6)
C23B C24B 1.349(7)
C24B C25B 1.350(7)
C25B C26B 1.385(7)
C31B C32B 1.364(6)
C31B C36B 1.415(7)
C32B C33B 1.425(8)
C33B C34B 1.323(11)
C34B C35B 1.406(10)
C35B C36B 1.382(7)
C41B C42B 1.395(6)
C41B C46B 1.401(5)
C42B C43B 1.371(6)
C43B C44B 1.358(7)
C44B C45B 1.371(8)
C45B C46B 1.392(7)
